data_2216167
loop_
_publ_author_name
'Khan, Zulfiqar Ali '
'Khan, Khalid M. '
'Anjum, Shazia '

_publ_section_title
;
 7-Nitro-2-phenyl-4<i>H</i>-3,1-benzoxazin-4-one
;
_journal_coeditor_code WW2096
_journal_issue 11
_journal_name_full 'Acta Crystallographica Section E'
_journal_page_first o4226
_journal_page_last o4227
_journal_paper_doi 10.1107/S1600536807046168
_journal_volume 63
_journal_year 2007
_chemical_formula_iupac 'C14 H8 N2 O4'
_chemical_formula_moiety 'C14 H8 N2 O4'
_chemical_formula_sum 'C14 H8 N2 O4'
_chemical_formula_weight 268.22
_chemical_melting_point 430
_chemical_name_systematic
;
7-Nitro-2-phenyl-4H-3,1-benzoxazin-4-one
;
_space_group_IT_number 14
_symmetry_cell_setting monoclinic
_symmetry_space_group_name_Hall '-P 2ybc'
_symmetry_space_group_name_H-M 'P 1 21/c 1'
_atom_sites_solution_hydrogens geom
_atom_sites_solution_primary direct
_atom_sites_solution_secondary difmap
_audit_creation_method SHELXL-97
_cell_angle_alpha 90.00
_cell_angle_beta 105.595(6)
_cell_angle_gamma 90.00
_cell_formula_units_Z 4
_cell_length_a 7.6403(14)
_cell_length_b 7.4693(13)
_cell_length_c 22.047(4)
_cell_measurement_reflns_used 3298
_cell_measurement_temperature 293(2)
_cell_measurement_theta_max 27.82
_cell_measurement_theta_min 2.77
_cell_volume 1211.9(4)
_computing_cell_refinement 'SAINT (Bruker, 1998)'
_computing_data_collection 'SMART (Bruker, 1998)'
_computing_data_reduction 'SAINT (Bruker, 1998)'
_computing_molecular_graphics 'SHELXTL (Sheldrick, 1997)'
_computing_publication_material
;
SHELXTL (Sheldrick, 1997), PARST (Nardelli, 1995) and PLATON
(Spek, 2003)
;
_computing_structure_refinement 'SHELXTL (Sheldrick, 1997)'
_computing_structure_solution 'SHELXTL (Sheldrick, 1997)'
_diffrn_ambient_temperature 293(2)
_diffrn_detector_area_resol_mean 8.33
_diffrn_measured_fraction_theta_full 0.993
_diffrn_measured_fraction_theta_max 0.993
_diffrn_measurement_device_type
;
Bruker SMART APEX CCD area-detector
;
_diffrn_measurement_method \w
_diffrn_radiation_monochromator graphite
_diffrn_radiation_source 'fine-focus sealed tube'
_diffrn_radiation_type MoK\a
_diffrn_radiation_wavelength 0.71073
_diffrn_reflns_av_R_equivalents 0.0187
_diffrn_reflns_av_sigmaI/netI 0.0192
_diffrn_reflns_limit_h_max 7
_diffrn_reflns_limit_h_min -9
_diffrn_reflns_limit_k_max 8
_diffrn_reflns_limit_k_min -8
_diffrn_reflns_limit_l_max 24
_diffrn_reflns_limit_l_min -26
_diffrn_reflns_number 5798
_diffrn_reflns_theta_full 25.00
_diffrn_reflns_theta_max 25.00
_diffrn_reflns_theta_min 2.77
_diffrn_standards_decay_% 0
_diffrn_standards_number 0
_exptl_absorpt_coefficient_mu 0.111
_exptl_absorpt_correction_T_max 0.9901
_exptl_absorpt_correction_T_min 0.9519
_exptl_absorpt_correction_type multi-scan
_exptl_absorpt_process_details '(SADABS; Sheldrick, 1996)'
_exptl_crystal_colour yellow
_exptl_crystal_density_diffrn 1.470
_exptl_crystal_density_method 'not measured'
_exptl_crystal_description plate
_exptl_crystal_F_000 552
_exptl_crystal_size_max 0.45
_exptl_crystal_size_mid 0.42
_exptl_crystal_size_min 0.09
_refine_diff_density_max 0.182
_refine_diff_density_min -0.294
_refine_ls_extinction_method none
_refine_ls_goodness_of_fit_ref 1.004
_refine_ls_hydrogen_treatment constr
_refine_ls_matrix_type full
_refine_ls_number_parameters 181
_refine_ls_number_reflns 2109
_refine_ls_number_restraints 0
_refine_ls_restrained_S_all 1.004
_refine_ls_R_factor_all 0.0619
_refine_ls_R_factor_gt 0.0567
_refine_ls_shift/su_max 0.000
_refine_ls_shift/su_mean 0.000
_refine_ls_structure_factor_coef Fsqd
_refine_ls_weighting_details 'calc w=1/[\s^2^(Fo^2^)+(0.0828P)^2^+0.9147P] where P=(Fo^2^+2Fc^2^)/3'
_refine_ls_weighting_scheme calc
_refine_ls_wR_factor_gt 0.1669
_refine_ls_wR_factor_ref 0.1714
_reflns_number_gt 1821
_reflns_number_total 2109
_reflns_threshold_expression I>2\s(I)
_cod_data_source_file ww2096.cif
_cod_data_source_block I
_cod_original_sg_symbol_H-M 'P 21/c '
_cod_database_code 2216167
_cod_database_fobs_code 2216167

loop_
_symmetry_equiv_pos_as_xyz
'x, y, z'
'-x, y+1/2, -z+1/2'
'-x, -y, -z'
'x, -y-1/2, z-1/2'

loop_
_atom_site_type_symbol
_atom_site_label
_atom_site_fract_x
_atom_site_fract_y
_atom_site_fract_z
_atom_site_U_iso_or_equiv
_atom_site_adp_type
_atom_site_calc_flag
_atom_site_refinement_flags
_atom_site_occupancy
O O1 0.6749(3) 0.2424(3) -0.15791(9) 0.0724(6) Uani d . 1
O O2 0.7645(3) 0.1864(2) -0.05594(8) 0.0574(5) Uani d . 1
O O3 0.3710(3) -0.6371(3) -0.09118(9) 0.0771(7) Uani d . 1
O O4 0.2699(3) -0.6007(3) -0.19100(10) 0.0854(7) Uani d . 1
N N1 0.7048(3) -0.0810(3) -0.01017(9) 0.0538(6) Uani d . 1
N N2 0.3523(3) -0.5488(3) -0.13872(11) 0.0608(6) Uani d . 1
C C1 0.6737(4) 0.1380(4) -0.11668(12) 0.0546(6) Uani d . 1
C C2 0.7748(3) 0.0731(3) -0.00586(11) 0.0482(6) Uani d . 1
C C3 0.5316(4) -0.3121(3) -0.07507(11) 0.0520(6) Uani d . 1
H H3A 0.5450 -0.3848 -0.0399 0.062 Uiso calc R 1
C C4 0.4358(3) -0.3700(3) -0.13323(11) 0.0502(6) Uani d . 1
C C5 0.4115(3) -0.2681(4) -0.18714(11) 0.0533(6) Uani d . 1
H H5A 0.3444 -0.3114 -0.2260 0.064 Uiso calc R 1
C C6 0.4892(4) -0.1012(4) -0.18178(11) 0.0551(6) Uani d . 1
H H6A 0.4760 -0.0306 -0.2175 0.066 Uiso calc R 1
C C7 0.5873(3) -0.0367(3) -0.12344(11) 0.0484(6) Uani d . 1
C C8 0.6090(3) -0.1414(3) -0.06941(11) 0.0467(6) Uani d . 1
C C9 0.8768(3) 0.1498(3) 0.05463(12) 0.0510(6) Uani d . 1
C C10 0.9067(3) 0.0449(4) 0.10843(12) 0.0573(7) Uani d . 1
H H10A 0.8632 -0.0719 0.1058 0.069 Uiso calc R 1
C C11 1.0012(4) 0.1145(4) 0.16582(13) 0.0664(8) Uani d . 1
H H11A 1.0204 0.0443 0.2019 0.080 Uiso calc R 1
C C12 1.0670(4) 0.2860(5) 0.17032(15) 0.0708(9) Uani d . 1
H H12A 1.1314 0.3313 0.2092 0.085 Uiso calc R 1
C C13 1.0377(4) 0.3911(5) 0.11741(16) 0.0761(9) Uani d . 1
H H13A 1.0820 0.5077 0.1206 0.091 Uiso calc R 1
C C14 0.9423(4) 0.3238(4) 0.05931(14) 0.0672(8) Uani d . 1
H H14A 0.9223 0.3952 0.0235 0.081 Uiso calc R 1

loop_
_atom_site_aniso_label
_atom_site_aniso_U_11
_atom_site_aniso_U_22
_atom_site_aniso_U_33
_atom_site_aniso_U_12
_atom_site_aniso_U_13
_atom_site_aniso_U_23
O1 0.0975(16) 0.0616(12) 0.0559(11) -0.0156(11) 0.0169(10) 0.0115(10)
O2 0.0667(11) 0.0534(10) 0.0503(10) -0.0101(8) 0.0125(8) 0.0019(8)
O3 0.1085(17) 0.0565(12) 0.0608(12) -0.0212(11) 0.0135(11) 0.0014(10)
O4 0.1070(17) 0.0685(13) 0.0624(13) -0.0169(12) -0.0087(12) -0.0156(11)
N1 0.0614(13) 0.0562(13) 0.0416(11) -0.0105(10) 0.0099(9) -0.0005(9)
N2 0.0667(14) 0.0547(13) 0.0549(13) -0.0045(11) 0.0061(11) -0.0067(11)
C1 0.0587(15) 0.0574(15) 0.0476(14) -0.0031(12) 0.0139(11) 0.0038(12)
C2 0.0473(13) 0.0520(14) 0.0471(13) -0.0032(11) 0.0156(10) -0.0011(11)
C3 0.0598(15) 0.0523(14) 0.0426(13) -0.0010(12) 0.0114(11) 0.0039(11)
C4 0.0496(13) 0.0523(14) 0.0484(13) -0.0008(11) 0.0128(11) -0.0041(11)
C5 0.0534(14) 0.0639(16) 0.0402(13) 0.0013(12) 0.0086(10) -0.0046(11)
C6 0.0607(15) 0.0613(16) 0.0420(13) -0.0005(12) 0.0119(11) 0.0060(11)
C7 0.0485(13) 0.0535(14) 0.0443(13) 0.0012(11) 0.0143(10) 0.0028(10)
C8 0.0489(13) 0.0491(13) 0.0412(12) -0.0010(10) 0.0107(10) -0.0017(10)
C9 0.0457(13) 0.0567(15) 0.0511(14) -0.0060(11) 0.0139(11) -0.0091(11)
C10 0.0541(14) 0.0628(16) 0.0527(14) -0.0010(12) 0.0106(12) -0.0053(12)
C11 0.0620(17) 0.077(2) 0.0539(16) -0.0014(15) 0.0058(13) -0.0085(14)
C12 0.0580(17) 0.091(2) 0.0608(18) -0.0057(15) 0.0107(13) -0.0198(16)
C13 0.0690(19) 0.0730(19) 0.088(2) -0.0243(16) 0.0233(16) -0.0246(18)
C14 0.0728(18) 0.0660(18) 0.0656(17) -0.0172(15) 0.0236(14) -0.0066(14)

loop_
_atom_type_symbol
_atom_type_description
_atom_type_scat_dispersion_real
_atom_type_scat_dispersion_imag
_atom_type_scat_source
C C 0.0033 0.0016 'International Tables Vol C Tables 4.2.6.8 and 6.1.1.4'
H H 0.0000 0.0000 'International Tables Vol C Tables 4.2.6.8 and 6.1.1.4'
N N 0.0061 0.0033 'International Tables Vol C Tables 4.2.6.8 and 6.1.1.4'
O O 0.0106 0.0060 'International Tables Vol C Tables 4.2.6.8 and 6.1.1.4'

loop_
_geom_angle_atom_site_label_1
_geom_angle_atom_site_label_2
_geom_angle_atom_site_label_3
_geom_angle
C2 O2 C1 121.5(2)
C2 N1 C8 118.2(2)
O3 N2 O4 123.7(2)
O3 N2 C4 118.3(2)
O4 N2 C4 118.0(2)
O1 C1 O2 117.5(2)
O1 C1 C7 127.0(2)
O2 C1 C7 115.5(2)
N1 C2 O2 124.7(2)
N1 C2 C9 122.4(2)
O2 C2 C9 113.0(2)
C4 C3 C8 118.7(2)
C4 C3 H3A 120.6
C8 C3 H3A 120.6
C3 C4 C5 123.2(2)
C3 C4 N2 118.4(2)
C5 C4 N2 118.3(2)
C6 C5 C4 118.1(2)
C6 C5 H5A 120.9
C4 C5 H5A 120.9
C5 C6 C7 120.5(2)
C5 C6 H6A 119.7
C7 C6 H6A 119.7
C6 C7 C8 120.4(2)
C6 C7 C1 121.6(2)
C8 C7 C1 118.0(2)
N1 C8 C3 118.9(2)
N1 C8 C7 122.1(2)
C3 C8 C7 119.0(2)
C14 C9 C10 119.5(2)
C14 C9 C2 121.8(2)
C10 C9 C2 118.7(2)
C11 C10 C9 119.8(3)
C11 C10 H10A 120.1
C9 C10 H10A 120.1
C12 C11 C10 120.7(3)
C12 C11 H11A 119.7
C10 C11 H11A 119.7
C11 C12 C13 120.0(3)
C11 C12 H12A 120.0
C13 C12 H12A 120.0
C12 C13 C14 120.2(3)
C12 C13 H13A 119.9
C14 C13 H13A 119.9
C9 C14 C13 119.9(3)
C9 C14 H14A 120.1
C13 C14 H14A 120.1

loop_
_geom_bond_atom_site_label_1
_geom_bond_atom_site_label_2
_geom_bond_distance
O1 C1 1.199(3)
O2 C2 1.376(3)
O2 C1 1.380(3)
O3 N2 1.214(3)
O4 N2 1.218(3)
N1 C2 1.262(3)
N1 C8 1.390(3)
N2 C4 1.471(3)
C1 C7 1.452(4)
C2 C9 1.468(3)
C3 C4 1.365(3)
C3 C8 1.397(3)
C3 H3A 0.9300
C4 C5 1.381(3)
C5 C6 1.372(4)
C5 H5A 0.9300
C6 C7 1.389(3)
C6 H6A 0.9300
C7 C8 1.397(3)
C9 C14 1.386(4)
C9 C10 1.389(4)
C10 C11 1.379(4)
C10 H10A 0.9300
C11 C12 1.370(5)
C11 H11A 0.9300
C12 C13 1.374(5)
C12 H12A 0.9300
C13 C14 1.387(4)
C13 H13A 0.9300
C14 H14A 0.9300

loop_
_geom_hbond_atom_site_label_D
_geom_hbond_atom_site_label_H
_geom_hbond_atom_site_label_A
_geom_hbond_site_symmetry_A
_geom_hbond_distance_DH
_geom_hbond_distance_HA
_geom_hbond_distance_DA
_geom_hbond_angle_DHA
_geom_hbond_publ_flag
C5 H5A O1 2_644 0.93 2.556 3.301(3) 137 yes
C14 H14A O2 1_555 0.93 2.412 2.738(3) 100 yes

loop_
_geom_torsion_atom_site_label_1
_geom_torsion_atom_site_label_2
_geom_torsion_atom_site_label_3
_geom_torsion_atom_site_label_4
_geom_torsion
C2 O2 C1 O1 -178.1(2)
C2 O2 C1 C7 1.5(3)
C8 N1 C2 O2 -0.5(4)
C8 N1 C2 C9 179.3(2)
C1 O2 C2 N1 0.0(4)
C1 O2 C2 C9 -179.9(2)
C8 C3 C4 C5 0.1(4)
C8 C3 C4 N2 -179.1(2)
O3 N2 C4 C3 0.5(4)
O4 N2 C4 C3 -178.7(2)
O3 N2 C4 C5 -178.7(2)
O4 N2 C4 C5 2.1(4)
C3 C4 C5 C6 0.7(4)
N2 C4 C5 C6 179.8(2)
C4 C5 C6 C7 -0.8(4)
C5 C6 C7 C8 0.3(4)
C5 C6 C7 C1 178.8(2)
O1 C1 C7 C6 -1.4(4)
O2 C1 C7 C6 179.0(2)
O1 C1 C7 C8 177.2(3)
O2 C1 C7 C8 -2.4(3)
C2 N1 C8 C3 179.6(2)
C2 N1 C8 C7 -0.5(4)
C4 C3 C8 N1 179.3(2)
C4 C3 C8 C7 -0.6(4)
C6 C7 C8 N1 -179.4(2)
C1 C7 C8 N1 2.0(4)
C6 C7 C8 C3 0.5(4)
C1 C7 C8 C3 -178.1(2)
N1 C2 C9 C14 -175.5(3)
O2 C2 C9 C14 4.3(4)
N1 C2 C9 C10 4.0(4)
O2 C2 C9 C10 -176.1(2)
C14 C9 C10 C11 -0.1(4)
C2 C9 C10 C11 -179.6(2)
C9 C10 C11 C12 -0.4(4)
C10 C11 C12 C13 0.6(5)
C11 C12 C13 C14 -0.3(5)
C10 C9 C14 C13 0.4(4)
C2 C9 C14 C13 179.9(3)
C12 C13 C14 C9 -0.2(5)

loop_
_cod_related_entry_id
_cod_related_entry_database
_cod_related_entry_code
1 ChemSpider 9087767
